data_7059624
loop_
_publ_author_name
'Moghaddam, Firouz Matloubi'
'Goudarzi, Mehri'
'Chamani, Fatemeh'
'Dezag, Hamid Mohammadzadeh'

_publ_section_title
;
 A new Mumm-type rearrangement with dithiocarbamates via isocyanide-based
 multicomponent reaction under ultrasound irradiation: synthesis of
 polysubstituted pyrrolidine compounds
;
_journal_issue 23
_journal_name_full 'New Journal of Chemistry'
_journal_page_first 9699
_journal_page_last 9702
_journal_paper_doi 10.1039/D0NJ00691B
_journal_volume 44
_journal_year 2020
_chemical_formula_moiety 'C22 H28 N4 S2'
_chemical_formula_sum 'C22 H28 N4 S2'
_chemical_formula_weight 412.62
_space_group_crystal_system orthorhombic
_space_group_IT_number 33
_space_group_name_Hall 'P 2c -2n'
_space_group_name_H-M_alt 'P n a 21'
_atom_sites_solution_hydrogens mixed
_atom_sites_solution_primary dual
_audit_creation_date 2019-05-25
_audit_creation_method
;
(compiled 2018.05.29 svn.r3508 for, GUI svn.r5506)
;
_audit_update_record
;
2019-08-29 deposited with the CCDC.	2020-05-18 downloaded from the CCDC.
;
_cell_angle_alpha 90
_cell_angle_beta 90
_cell_angle_gamma 90
_cell_formula_units_Z 4
_cell_length_a 18.552(4)
_cell_length_b 20.072(4)
_cell_length_c 6.0258(12)
_cell_measurement_reflns_used 12960
_cell_measurement_temperature 293(2)
_cell_measurement_theta_max 25.0
_cell_measurement_theta_min 1.50
_cell_volume 2243.9(8)
_computing_cell_refinement 'Automar software package (1.24-4, 2013)'
_computing_data_collection 'MAR345 dtb Program Manual(1.24-4, 2013)'
_computing_data_reduction 'Automar software package (1.24-4, 2013)'
_computing_molecular_graphics 'DIAMOND (Brandenburg, 1999)'
_computing_publication_material PLATON
_computing_structure_refinement 'SHELXL-2016/6 (Sheldrick, 2016)'
_computing_structure_solution 'SHELXT 2018/2 (Sheldrick, 2018)'
_diffrn_ambient_temperature 293(2)
_diffrn_detector 'image-plate detector'
_diffrn_detector_area_resol_mean 0.81
_diffrn_detector_type MAR345-dtb
_diffrn_measured_fraction_theta_full 0.981
_diffrn_measured_fraction_theta_max 0.981
_diffrn_measurement_device 'one-circle diffractometer'
_diffrn_measurement_device_type MAR345
_diffrn_measurement_method 'image-plate detector - phi oscillation'
_diffrn_radiation_monochromator mirrors
_diffrn_radiation_probe x-ray
_diffrn_radiation_type MoK\a
_diffrn_radiation_wavelength 0.71073
_diffrn_reflns_av_R_equivalents 0.1595
_diffrn_reflns_av_unetI/netI 0.0919
_diffrn_reflns_Laue_measured_fraction_full 0.981
_diffrn_reflns_Laue_measured_fraction_max 0.981
_diffrn_reflns_limit_h_max 22
_diffrn_reflns_limit_h_min -18
_diffrn_reflns_limit_k_max 23
_diffrn_reflns_limit_k_min -23
_diffrn_reflns_limit_l_max 7
_diffrn_reflns_limit_l_min -7
_diffrn_reflns_number 12362
_diffrn_reflns_point_group_measured_fraction_full 0.963
_diffrn_reflns_point_group_measured_fraction_max 0.963
_diffrn_reflns_theta_full 24.995
_diffrn_reflns_theta_max 24.995
_diffrn_reflns_theta_min 1.495
_diffrn_source 'fine-focus sealed tube'
_diffrn_source_target Mo
_exptl_absorpt_coefficient_mu 0.252
_exptl_absorpt_correction_type none
_exptl_crystal_colour 'light yellow'
_exptl_crystal_colour_modifier light
_exptl_crystal_colour_primary yellow
_exptl_crystal_density_diffrn 1.221
_exptl_crystal_description needle
_exptl_crystal_F_000 880
_exptl_crystal_size_max 0.81
_exptl_crystal_size_mid 0.43
_exptl_crystal_size_min 0.2
_refine_diff_density_max 0.288
_refine_diff_density_min -0.256
_refine_diff_density_rms 0.072
_refine_ls_abs_structure_details
;
 Refined as an inversion twin.
;
_refine_ls_abs_structure_Flack -0.1(2)
_refine_ls_extinction_method none
_refine_ls_goodness_of_fit_ref 1.108
_refine_ls_hydrogen_treatment mixed
_refine_ls_matrix_type full
_refine_ls_number_parameters 260
_refine_ls_number_reflns 3802
_refine_ls_number_restraints 1
_refine_ls_restrained_S_all 1.108
_refine_ls_R_factor_all 0.1033
_refine_ls_R_factor_gt 0.0776
_refine_ls_shift/su_max 0.000
_refine_ls_shift/su_mean 0.000
_refine_ls_structure_factor_coef Fsqd
_refine_ls_weighting_details 'w=1/[\s^2^(Fo^2^)+(0.1038P)^2^+1.2377P] where P=(Fo^2^+2Fc^2^)/3'
_refine_ls_weighting_scheme calc
_refine_ls_wR_factor_gt 0.1865
_refine_ls_wR_factor_ref 0.1966
_reflns_Friedel_coverage 0.778
_reflns_Friedel_fraction_full 0.942
_reflns_Friedel_fraction_max 0.942
_reflns_number_gt 3543
_reflns_number_total 3802
_reflns_threshold_expression 'I > 2\s(I)'
_cod_data_source_file d0nj00691b2.cif
_cod_data_source_block dd
_cod_depositor_comments
;Adding full bibliography for 7059624.cif.

 Adding full bibliography for 7059624.cif.
;
_cod_database_code 7059624
_shelx_shelxl_version_number 2018/3
_shelx_space_group_comment
;
The symmetry employed for this shelxl refinement is uniquely defined
by the following loop, which should always be used as a source of
symmetry information in preference to the above space-group names.
They are only intended as comments.
;
_shelx_estimated_absorpt_t_max 0.951
_shelx_estimated_absorpt_t_min 0.822
_refinement_description
;
1. Twinned data refinement
 Scales: 1.1(2)
 -0.1(2)
2. Fixed Uiso
 At 1.2 times of:
  All C(H) groups, All C(H,H) groups
 At 1.5 times of:
  All C(H,H,H) groups
3.a Ternary CH refined with riding coordinates:
 C9(H9), C16(H16)
3.b Secondary CH2 refined with riding coordinates:
 C2(H2A,H2B), C4(H4A,H4B), C17(H17A,H17B), C21(H21A,H21B), C18(H18A,H18B),
 C20(H20A,H20B), C19(H19A,H19B)
3.c Aromatic/amide H refined with riding coordinates:
 C13(H13), C11(H11), C15(H15), C14(H14), C12(H12)
3.d Idealised Me refined as rotating group:
 C5(H5A,H5B,H5C), C3(H3A,H3B,H3C)
;
_submission_special_instructions 'No special instructions were received'

loop_
_space_group_symop_operation_xyz
'x, y, z'
'-x, -y, z+1/2'
'-x+1/2, y+1/2, z+1/2'
'x+1/2, -y+1/2, z'

loop_
_atom_site_label
_atom_site_type_symbol
_atom_site_fract_x
_atom_site_fract_y
_atom_site_fract_z
_atom_site_U_iso_or_equiv
_atom_site_adp_type
_atom_site_occupancy
_atom_site_site_symmetry_order
_atom_site_calc_flag
_atom_site_refinement_flags_posn
_atom_site_refinement_flags_adp
_atom_site_refinement_flags_occupancy
_atom_site_disorder_assembly
_atom_site_disorder_group
S2 S 0.12667(9) 0.13664(9) 0.8486(3) 0.0622(5) Uani 1 1 d . . . . .
S1 S 0.36893(10) 0.02596(8) 0.7524(3) 0.0632(5) Uani 1 1 d . . . . .
N2 N 0.2014(3) 0.0665(2) 0.5480(9) 0.0469(11) Uani 1 1 d . . . . .
N3 N 0.2755(4) 0.0260(3) 0.2650(12) 0.0607(14) Uani 1 1 d . . . . .
N1 N 0.4281(3) 0.1447(3) 0.6892(10) 0.0520(13) Uani 1 1 d . . . . .
N4 N 0.3565(3) 0.1849(4) 0.1381(10) 0.0619(14) Uani 1 1 d . . . . .
C9 C 0.2558(3) 0.1683(3) 0.6406(10) 0.0414(11) Uani 1 1 d . . . . .
H9 H 0.278134 0.178972 0.783749 0.050 Uiso 1 1 calc R . . . .
C8 C 0.1929(3) 0.1201(3) 0.6797(9) 0.0429(12) Uani 1 1 d . . . . .
C22 C 0.3368(3) 0.1608(3) 0.2967(9) 0.0443(13) Uani 1 1 d . . . . .
C1 C 0.3741(3) 0.1021(3) 0.6470(10) 0.0454(12) Uani 1 1 d . . . . .
C6 C 0.3107(3) 0.1270(3) 0.4979(10) 0.0411(12) Uani 1 1 d . . . . .
C13 C 0.1814(5) 0.3488(4) 0.334(2) 0.085(3) Uani 1 1 d . . . . .
H13 H 0.165814 0.387906 0.266567 0.102 Uiso 1 1 calc R . . . .
C11 C 0.1926(3) 0.2301(3) 0.3352(11) 0.0527(14) Uani 1 1 d . . . . .
H11 H 0.183365 0.189248 0.268335 0.063 Uiso 1 1 calc R . . . .
C10 C 0.2293(3) 0.2323(3) 0.5347(10) 0.0449(12) Uani 1 1 d . . . . .
C2 C 0.4282(3) 0.2166(3) 0.6442(13) 0.0524(14) Uani 1 1 d . . . . .
H2A H 0.431070 0.240403 0.784094 0.063 Uiso 1 1 calc R . . . .
H2B H 0.382961 0.228631 0.574067 0.063 Uiso 1 1 calc R . . . .
C15 C 0.2410(4) 0.2934(3) 0.6358(14) 0.0603(17) Uani 1 1 d . . . . .
H15 H 0.265054 0.295545 0.770937 0.072 Uiso 1 1 calc R . . . .
C14 C 0.2166(5) 0.3510(4) 0.535(2) 0.078(2) Uani 1 1 d . . . . .
H14 H 0.224160 0.391847 0.604154 0.094 Uiso 1 1 calc R . . . .
C4 C 0.4867(4) 0.1216(4) 0.8329(17) 0.073(2) Uani 1 1 d . . . . .
H4A H 0.466005 0.096945 0.955924 0.088 Uiso 1 1 calc R . . . .
H4B H 0.511236 0.160100 0.893985 0.088 Uiso 1 1 calc R . . . .
C16 C 0.1474(4) 0.0114(3) 0.5458(13) 0.0563(15) Uani 1 1 d . . . . .
H16 H 0.109774 0.025437 0.650031 0.068 Uiso 1 1 calc R . . . .
C12 C 0.1695(4) 0.2881(4) 0.2343(16) 0.071(2) Uani 1 1 d . . . . .
H12 H 0.145894 0.286136 0.098352 0.085 Uiso 1 1 calc R . . . .
C17 C 0.1770(5) -0.0508(4) 0.6412(17) 0.078(2) Uani 1 1 d . . . . .
H17A H 0.195286 -0.041735 0.788935 0.094 Uiso 1 1 calc R . . . .
H17B H 0.217058 -0.065819 0.550654 0.094 Uiso 1 1 calc R . . . .
C21 C 0.1098(4) 0.0037(4) 0.3295(15) 0.070(2) Uani 1 1 d . . . . .
H21A H 0.144748 -0.006672 0.214854 0.084 Uiso 1 1 calc R . . . .
H21B H 0.086426 0.045279 0.290373 0.084 Uiso 1 1 calc R . . . .
C5 C 0.5416(5) 0.0779(6) 0.718(2) 0.101(3) Uani 1 1 d . . . . .
H5A H 0.517785 0.040039 0.654111 0.151 Uiso 1 1 calc GR . . . .
H5B H 0.576609 0.062910 0.824640 0.151 Uiso 1 1 calc GR . . . .
H5C H 0.565266 0.102858 0.603830 0.151 Uiso 1 1 calc GR . . . .
C7 C 0.2646(3) 0.0670(3) 0.4191(10) 0.0442(12) Uani 1 1 d . . . . .
C18 C 0.1214(5) -0.1058(4) 0.655(2) 0.087(3) Uani 1 1 d . . . . .
H18A H 0.086147 -0.094864 0.767954 0.105 Uiso 1 1 calc R . . . .
H18B H 0.144714 -0.147111 0.696714 0.105 Uiso 1 1 calc R . . . .
C20 C 0.0533(5) -0.0520(4) 0.3413(17) 0.075(2) Uani 1 1 d . . . . .
H20A H 0.013779 -0.037624 0.435054 0.090 Uiso 1 1 calc R . . . .
H20B H 0.034160 -0.059863 0.193733 0.090 Uiso 1 1 calc R . . . .
C3 C 0.4900(4) 0.2390(5) 0.4961(17) 0.076(2) Uani 1 1 d . . . . .
H3A H 0.480837 0.225186 0.346197 0.114 Uiso 1 1 calc GR . . . .
H3B H 0.534138 0.219249 0.547102 0.114 Uiso 1 1 calc GR . . . .
H3C H 0.494077 0.286640 0.501498 0.114 Uiso 1 1 calc GR . . . .
C19 C 0.0827(5) -0.1151(4) 0.429(2) 0.099(4) Uani 1 1 d . . . . .
H19A H 0.116499 -0.133456 0.322751 0.119 Uiso 1 1 calc R . . . .
H19B H 0.043703 -0.146806 0.447221 0.119 Uiso 1 1 calc R . . . .
H3 H 0.310(5) 0.035(4) 0.196(16) 0.07(3) Uiso 1 1 d . . . . .

loop_
_atom_site_aniso_label
_atom_site_aniso_U_11
_atom_site_aniso_U_22
_atom_site_aniso_U_33
_atom_site_aniso_U_23
_atom_site_aniso_U_13
_atom_site_aniso_U_12
S2 0.0512(9) 0.0661(10) 0.0695(10) -0.0045(8) 0.0194(8) -0.0109(7)
S1 0.0663(10) 0.0421(8) 0.0810(12) 0.0130(8) -0.0084(9) -0.0016(7)
N2 0.048(3) 0.040(2) 0.052(3) 0.000(2) 0.003(2) -0.014(2)
N3 0.058(3) 0.056(3) 0.068(3) -0.021(3) 0.007(3) -0.010(3)
N1 0.040(3) 0.045(3) 0.071(4) -0.001(2) -0.006(2) -0.004(2)
N4 0.060(3) 0.073(4) 0.052(3) 0.002(3) 0.012(3) -0.007(3)
C9 0.039(3) 0.045(3) 0.040(3) 0.001(2) 0.002(2) -0.004(2)
C8 0.044(3) 0.043(3) 0.042(3) 0.009(2) 0.000(2) -0.005(2)
C22 0.049(3) 0.041(3) 0.043(3) -0.005(2) 0.004(2) 0.002(2)
C1 0.041(3) 0.041(3) 0.055(3) 0.002(2) 0.002(3) 0.000(2)
C6 0.040(3) 0.037(3) 0.046(3) 0.000(2) 0.002(2) -0.001(2)
C13 0.071(5) 0.052(4) 0.132(8) 0.030(5) 0.028(6) 0.011(3)
C11 0.052(3) 0.046(3) 0.060(4) 0.004(3) 0.003(3) 0.008(2)
C10 0.039(3) 0.040(3) 0.055(3) -0.001(2) 0.012(2) -0.004(2)
C2 0.050(3) 0.040(3) 0.068(4) -0.004(3) 0.001(3) -0.010(2)
C15 0.057(4) 0.041(3) 0.083(5) -0.013(3) 0.018(3) -0.006(3)
C14 0.075(5) 0.038(3) 0.122(7) -0.002(4) 0.032(5) -0.003(3)
C4 0.045(3) 0.081(5) 0.094(5) 0.001(4) -0.012(4) 0.001(3)
C16 0.047(3) 0.053(4) 0.068(4) 0.004(3) -0.003(3) -0.020(3)
C12 0.059(4) 0.067(4) 0.086(5) 0.026(4) 0.012(4) 0.015(3)
C17 0.080(5) 0.054(4) 0.101(6) 0.025(4) -0.027(5) -0.021(4)
C21 0.063(4) 0.065(4) 0.082(5) 0.006(4) -0.023(4) -0.023(3)
C5 0.070(5) 0.110(8) 0.122(8) 0.013(7) 0.015(6) 0.021(5)
C7 0.040(3) 0.038(3) 0.055(3) -0.002(2) -0.001(2) -0.008(2)
C18 0.080(5) 0.056(4) 0.126(8) 0.022(5) -0.011(5) -0.020(4)
C20 0.070(4) 0.065(4) 0.091(5) -0.005(4) -0.012(4) -0.026(4)
C3 0.054(4) 0.073(5) 0.102(6) 0.009(4) 0.011(4) -0.020(4)
C19 0.066(5) 0.055(4) 0.175(11) -0.019(6) -0.021(6) -0.013(4)

loop_
_atom_type_symbol
_atom_type_description
_atom_type_scat_dispersion_real
_atom_type_scat_dispersion_imag
_atom_type_scat_source
C C 0.0030 0.0020 'International Tables Vol C Tables 4.2.6.8 and 6.1.1.4'
H H 0.0000 0.0000 'International Tables Vol C Tables 4.2.6.8 and 6.1.1.4'
N N 0.0060 0.0030 'International Tables Vol C Tables 4.2.6.8 and 6.1.1.4'
S S 0.1250 0.1230 'International Tables Vol C Tables 4.2.6.8 and 6.1.1.4'

loop_
_geom_angle_atom_site_label_1
_geom_angle_atom_site_label_2
_geom_angle_atom_site_label_3
_geom_angle
_geom_angle_site_symmetry_1
_geom_angle_site_symmetry_3
_geom_angle_publ_flag
C8 N2 C16 121.3(5) . . ?
C8 N2 C7 114.6(5) . . ?
C7 N2 C16 124.1(5) . . ?
C7 N3 H3 112(7) . . ?
C1 N1 C2 126.4(5) . . ?
C1 N1 C4 117.6(6) . . ?
C4 N1 C2 114.8(6) . . ?
C8 C9 H9 108.9 . . ?
C8 C9 C6 104.1(5) . . ?
C6 C9 H9 108.9 . . ?
C10 C9 H9 108.9 . . ?
C10 C9 C8 110.6(5) . . ?
C10 C9 C6 115.3(5) . . ?
N2 C8 S2 128.2(4) . . ?
N2 C8 C9 109.0(5) . . ?
C9 C8 S2 122.8(4) . . ?
N4 C22 C6 177.6(6) . . ?
N1 C1 S1 124.0(5) . . ?
N1 C1 C6 117.8(5) . . ?
C6 C1 S1 118.1(4) . . ?
C22 C6 C9 114.9(5) . . ?
C22 C6 C1 111.9(5) . . ?
C22 C6 C7 106.7(5) . . ?
C1 C6 C9 110.0(5) . . ?
C7 C6 C9 102.7(4) . . ?
C7 C6 C1 110.0(5) . . ?
C14 C13 H13 120.4 . . ?
C12 C13 H13 120.4 . . ?
C12 C13 C14 119.2(8) . . ?
C10 C11 H11 119.7 . . ?
C12 C11 H11 119.7 . . ?
C12 C11 C10 120.6(7) . . ?
C11 C10 C9 120.0(5) . . ?
C11 C10 C15 119.1(6) . . ?
C15 C10 C9 120.9(6) . . ?
N1 C2 H2A 108.9 . . ?
N1 C2 H2B 108.9 . . ?
N1 C2 C3 113.6(6) . . ?
H2A C2 H2B 107.7 . . ?
C3 C2 H2A 108.9 . . ?
C3 C2 H2B 108.9 . . ?
C10 C15 H15 120.1 . . ?
C14 C15 C10 119.8(8) . . ?
C14 C15 H15 120.1 . . ?
C13 C14 C15 121.0(8) . . ?
C13 C14 H14 119.5 . . ?
C15 C14 H14 119.5 . . ?
N1 C4 H4A 108.6 . . ?
N1 C4 H4B 108.6 . . ?
N1 C4 C5 114.5(9) . . ?
H4A C4 H4B 107.6 . . ?
C5 C4 H4A 108.6 . . ?
C5 C4 H4B 108.6 . . ?
N2 C16 H16 105.0 . . ?
C17 C16 N2 111.8(6) . . ?
C17 C16 H16 105.0 . . ?
C17 C16 C21 115.3(7) . . ?
C21 C16 N2 113.6(6) . . ?
C21 C16 H16 105.0 . . ?
C13 C12 C11 120.3(9) . . ?
C13 C12 H12 119.9 . . ?
C11 C12 H12 119.9 . . ?
C16 C17 H17A 109.1 . . ?
C16 C17 H17B 109.1 . . ?
C16 C17 C18 112.5(7) . . ?
H17A C17 H17B 107.8 . . ?
C18 C17 H17A 109.1 . . ?
C18 C17 H17B 109.1 . . ?
C16 C21 H21A 109.5 . . ?
C16 C21 H21B 109.5 . . ?
C16 C21 C20 110.8(7) . . ?
H21A C21 H21B 108.1 . . ?
C20 C21 H21A 109.5 . . ?
C20 C21 H21B 109.5 . . ?
C4 C5 H5A 109.5 . . ?
C4 C5 H5B 109.5 . . ?
C4 C5 H5C 109.5 . . ?
H5A C5 H5B 109.5 . . ?
H5A C5 H5C 109.5 . . ?
H5B C5 H5C 109.5 . . ?
N2 C7 C6 107.3(4) . . ?
N3 C7 N2 122.5(5) . . ?
N3 C7 C6 130.1(6) . . ?
C17 C18 H18A 109.4 . . ?
C17 C18 H18B 109.4 . . ?
C17 C18 C19 111.0(8) . . ?
H18A C18 H18B 108.0 . . ?
C19 C18 H18A 109.4 . . ?
C19 C18 H18B 109.4 . . ?
C21 C20 H20A 109.0 . . ?
C21 C20 H20B 109.0 . . ?
H20A C20 H20B 107.8 . . ?
C19 C20 C21 112.9(7) . . ?
C19 C20 H20A 109.0 . . ?
C19 C20 H20B 109.0 . . ?
C2 C3 H3A 109.5 . . ?
C2 C3 H3B 109.5 . . ?
C2 C3 H3C 109.5 . . ?
H3A C3 H3B 109.5 . . ?
H3A C3 H3C 109.5 . . ?
H3B C3 H3C 109.5 . . ?
C18 C19 H19A 109.1 . . ?
C18 C19 H19B 109.1 . . ?
C20 C19 C18 112.5(8) . . ?
C20 C19 H19A 109.1 . . ?
C20 C19 H19B 109.1 . . ?
H19A C19 H19B 107.8 . . ?

loop_
_geom_bond_atom_site_label_1
_geom_bond_atom_site_label_2
_geom_bond_distance
_geom_bond_site_symmetry_2
_geom_bond_publ_flag
S2 C8 1.630(6) . ?
S1 C1 1.657(6) . ?
N2 C8 1.347(8) . ?
N2 C16 1.493(7) . ?
N2 C7 1.406(8) . ?
N3 C7 1.258(8) . ?
N3 H3 0.78(10) . ?
N1 C1 1.341(8) . ?
N1 C2 1.468(8) . ?
N1 C4 1.466(9) . ?
N4 C22 1.131(8) . ?
C9 H9 0.9800 . ?
C9 C8 1.534(7) . ?
C9 C6 1.570(8) . ?
C9 C10 1.515(8) . ?
C22 C6 1.471(8) . ?
C1 C6 1.563(8) . ?
C6 C7 1.553(7) . ?
C13 H13 0.9300 . ?
C13 C14 1.377(15) . ?
C13 C12 1.377(14) . ?
C11 H11 0.9300 . ?
C11 C10 1.382(10) . ?
C11 C12 1.381(9) . ?
C10 C15 1.386(9) . ?
C2 H2A 0.9700 . ?
C2 H2B 0.9700 . ?
C2 C3 1.521(10) . ?
C15 H15 0.9300 . ?
C15 C14 1.382(12) . ?
C14 H14 0.9300 . ?
C4 H4A 0.9700 . ?
C4 H4B 0.9700 . ?
C4 C5 1.511(14) . ?
C16 H16 0.9800 . ?
C16 C17 1.480(10) . ?
C16 C21 1.486(11) . ?
C12 H12 0.9300 . ?
C17 H17A 0.9700 . ?
C17 H17B 0.9700 . ?
C17 C18 1.512(10) . ?
C21 H21A 0.9700 . ?
C21 H21B 0.9700 . ?
C21 C20 1.534(9) . ?
C5 H5A 0.9600 . ?
C5 H5B 0.9600 . ?
C5 H5C 0.9600 . ?
C18 H18A 0.9700 . ?
C18 H18B 0.9700 . ?
C18 C19 1.547(17) . ?
C20 H20A 0.9700 . ?
C20 H20B 0.9700 . ?
C20 C19 1.476(13) . ?
C3 H3A 0.9600 . ?
C3 H3B 0.9600 . ?
C3 H3C 0.9600 . ?
C19 H19A 0.9700 . ?
C19 H19B 0.9700 . ?

loop_
_geom_torsion_atom_site_label_1
_geom_torsion_atom_site_label_2
_geom_torsion_atom_site_label_3
_geom_torsion_atom_site_label_4
_geom_torsion
_geom_torsion_site_symmetry_1
_geom_torsion_site_symmetry_2
_geom_torsion_site_symmetry_3
_geom_torsion_site_symmetry_4
_geom_torsion_publ_flag
S1 C1 C6 C9 95.4(5) . . . . ?
S1 C1 C6 C22 -135.5(4) . . . . ?
S1 C1 C6 C7 -17.1(6) . . . . ?
N2 C16 C17 C18 176.1(8) . . . . ?
N2 C16 C21 C20 -178.0(7) . . . . ?
N1 C1 C6 C9 -81.9(6) . . . . ?
N1 C1 C6 C22 47.2(7) . . . . ?
N1 C1 C6 C7 165.6(5) . . . . ?
C9 C6 C7 N2 -13.9(6) . . . . ?
C9 C6 C7 N3 163.2(7) . . . . ?
C9 C10 C15 C14 179.6(6) . . . . ?
C8 N2 C16 C17 -111.9(8) . . . . ?
C8 N2 C16 C21 115.5(7) . . . . ?
C8 N2 C7 N3 -169.4(6) . . . . ?
C8 N2 C7 C6 7.9(7) . . . . ?
C8 C9 C6 C22 130.0(5) . . . . ?
C8 C9 C6 C1 -102.6(5) . . . . ?
C8 C9 C6 C7 14.5(5) . . . . ?
C8 C9 C10 C11 -57.4(7) . . . . ?
C8 C9 C10 C15 122.2(6) . . . . ?
C22 C6 C7 N2 -135.1(5) . . . . ?
C22 C6 C7 N3 41.9(9) . . . . ?
C1 N1 C2 C3 -123.1(7) . . . . ?
C1 N1 C4 C5 79.6(9) . . . . ?
C1 C6 C7 N2 103.2(5) . . . . ?
C1 C6 C7 N3 -79.7(8) . . . . ?
C6 C9 C8 S2 171.5(4) . . . . ?
C6 C9 C8 N2 -10.9(6) . . . . ?
C6 C9 C10 C11 60.4(7) . . . . ?
C6 C9 C10 C15 -120.0(6) . . . . ?
C11 C10 C15 C14 -0.8(9) . . . . ?
C10 C9 C8 S2 -64.1(6) . . . . ?
C10 C9 C8 N2 113.5(5) . . . . ?
C10 C9 C6 C22 8.6(7) . . . . ?
C10 C9 C6 C1 136.1(5) . . . . ?
C10 C9 C6 C7 -106.8(5) . . . . ?
C10 C11 C12 C13 -1.5(11) . . . . ?
C10 C15 C14 C13 -0.6(11) . . . . ?
C2 N1 C1 S1 -165.2(5) . . . . ?
C2 N1 C1 C6 12.0(9) . . . . ?
C2 N1 C4 C5 -112.1(8) . . . . ?
C14 C13 C12 C11 0.1(12) . . . . ?
C4 N1 C1 S1 1.6(9) . . . . ?
C4 N1 C1 C6 178.8(6) . . . . ?
C4 N1 C2 C3 69.8(9) . . . . ?
C16 N2 C8 S2 -1.3(9) . . . . ?
C16 N2 C8 C9 -178.6(5) . . . . ?
C16 N2 C7 N3 11.4(10) . . . . ?
C16 N2 C7 C6 -171.3(5) . . . . ?
C16 C17 C18 C19 50.6(12) . . . . ?
C16 C21 C20 C19 -51.4(12) . . . . ?
C12 C13 C14 C15 0.9(12) . . . . ?
C12 C11 C10 C9 -178.6(6) . . . . ?
C12 C11 C10 C15 1.9(9) . . . . ?
C17 C16 C21 C20 51.1(10) . . . . ?
C17 C18 C19 C20 -52.2(12) . . . . ?
C21 C16 C17 C18 -52.2(11) . . . . ?
C21 C20 C19 C18 52.9(13) . . . . ?
C7 N2 C8 S2 179.5(4) . . . . ?
C7 N2 C8 C9 2.1(7) . . . . ?
C7 N2 C16 C17 67.3(9) . . . . ?
C7 N2 C16 C21 -65.3(9) . . . . ?

loop_
_twin_individual_id
_twin_individual_mass_fraction_refined
1 1.1(2)
2 -0.1(2)
